data_7064032
loop_
_publ_author_name
'Price, Lee'
'Li, Zonyuan'
'Zhang, Wei'

_publ_section_title
;
 Synthesis of a pyrroloquinoline-containing polycyclic scaffold via
 decarboxylative [3+2] cycloaddition and aza-Wittig reactions
;
_journal_issue 43
_journal_name_full 'New Journal of Chemistry'
_journal_page_first 18970
_journal_page_last 18973
_journal_paper_doi 10.1039/D5NJ03128A
_journal_volume 49
_journal_year 2025
_chemical_formula_sum 'C18 H23 N5 O2'
_chemical_formula_weight 341.41
_space_group_crystal_system monoclinic
_space_group_IT_number 14
_space_group_name_Hall '-P 2ybc'
_space_group_name_H-M_alt 'P 1 21/c 1'
_atom_sites_solution_hydrogens mixed
_atom_sites_solution_primary 'intrinsic phasing'
_atom_sites_solution_secondary 'Fourier difference maps'
_audit_creation_method SHELXL-2014/6
_audit_update_record
;
2025-05-13 deposited with the CCDC.	2025-10-01 downloaded from the CCDC.
;
_cell_angle_alpha 90
_cell_angle_beta 107.050(3)
_cell_angle_gamma 90
_cell_formula_units_Z 4
_cell_length_a 13.4245(9)
_cell_length_b 10.2009(9)
_cell_length_c 13.9121(11)
_cell_measurement_reflns_used 9969
_cell_measurement_temperature 300(2)
_cell_measurement_theta_max 26.34
_cell_measurement_theta_min 2.52
_cell_volume 1821.4(2)
_computing_cell_refinement 'Bruker SAINT'
_computing_data_collection 'Bruker APEX4'
_computing_data_reduction 'Bruker SAINT'
_computing_molecular_graphics 'Bruker SHELXTL'
_computing_publication_material 'Bruker SHELXTL'
_computing_structure_refinement 'SHELXL-2014/6 (Sheldrick, 2014)'
_computing_structure_solution 'SHELXS-97 (Sheldrick 2008)'
_diffrn_ambient_temperature 300(2)
_diffrn_measured_fraction_theta_full 0.998
_diffrn_measured_fraction_theta_max 0.996
_diffrn_measurement_device_type 'Bruker APEX-IV photon 200'
_diffrn_measurement_method '\f and \w scans'
_diffrn_radiation_type MoK\a
_diffrn_radiation_wavelength 0.71073
_diffrn_reflns_av_R_equivalents 0.0246
_diffrn_reflns_av_unetI/netI 0.0149
_diffrn_reflns_Laue_measured_fraction_full 0.998
_diffrn_reflns_Laue_measured_fraction_max 0.996
_diffrn_reflns_limit_h_max 16
_diffrn_reflns_limit_h_min -16
_diffrn_reflns_limit_k_max 12
_diffrn_reflns_limit_k_min -12
_diffrn_reflns_limit_l_max 17
_diffrn_reflns_limit_l_min -17
_diffrn_reflns_number 26709
_diffrn_reflns_point_group_measured_fraction_full 0.998
_diffrn_reflns_point_group_measured_fraction_max 0.996
_diffrn_reflns_theta_full 25.242
_diffrn_reflns_theta_max 26.404
_diffrn_reflns_theta_min 2.516
_exptl_absorpt_coefficient_mu 0.084
_exptl_absorpt_correction_T_max 0.745
_exptl_absorpt_correction_T_min 0.670
_exptl_absorpt_correction_type multi-scan
_exptl_absorpt_process_details sadabs
_exptl_crystal_colour colourless
_exptl_crystal_density_diffrn 1.245
_exptl_crystal_description block
_exptl_crystal_F_000 728
_exptl_crystal_size_max 0.300
_exptl_crystal_size_mid 0.240
_exptl_crystal_size_min 0.230
_refine_diff_density_max 0.228
_refine_diff_density_min -0.184
_refine_diff_density_rms 0.029
_refine_ls_extinction_coef 0.0059(14)
_refine_ls_extinction_expression Fc^*^=kFc[1+0.001xFc^2^\l^3^/sin(2\q)]^-1/4^
_refine_ls_extinction_method SHELXL
_refine_ls_goodness_of_fit_ref 0.972
_refine_ls_hydrogen_treatment mixed
_refine_ls_matrix_type full
_refine_ls_number_parameters 267
_refine_ls_number_reflns 3718
_refine_ls_number_restraints 66
_refine_ls_restrained_S_all 1.040
_refine_ls_R_factor_all 0.0531
_refine_ls_R_factor_gt 0.0422
_refine_ls_shift/su_max 0.000
_refine_ls_shift/su_mean 0.000
_refine_ls_structure_factor_coef Fsqd
_refine_ls_weighting_details 'w=1/[\s^2^(Fo^2^)+(0.0574P)^2^+0.5638P] where P=(Fo^2^+2Fc^2^)/3'
_refine_ls_weighting_scheme calc
_refine_ls_wR_factor_gt 0.1090
_refine_ls_wR_factor_ref 0.1207
_reflns_Friedel_coverage 0.000
_reflns_number_gt 3037
_reflns_number_total 3718
_reflns_threshold_expression 'I > 2\s(I)'
_cod_data_source_file d5nj03128a2.cif
_cod_data_source_block umd2946d_a
_cod_depositor_comments 'Adding full bibliography for 7064031--7064035.cif.'
_cod_original_sg_symbol_H-M 'P 21/c'
_cod_database_code 7064032
_shelx_space_group_comment
; 
The symmetry employed for this shelxl refinement is uniquely defined 
by the following loop, which should always be used as a source of 
symmetry information in preference to the above space-group names. 
They are only intended as comments. 
;
_shelx_estimated_absorpt_t_min 0.975
_shelx_estimated_absorpt_t_max 0.981
_shelxl_version_number 2014/6

loop_
_space_group_symop_operation_xyz
'x, y, z'
'-x, y+1/2, -z+1/2'
'-x, -y, -z'
'x, -y-1/2, z-1/2'

loop_
_atom_site_label
_atom_site_type_symbol
_atom_site_fract_x
_atom_site_fract_y
_atom_site_fract_z
_atom_site_U_iso_or_equiv
_atom_site_adp_type
_atom_site_occupancy
_atom_site_site_symmetry_order
_atom_site_calc_flag
_atom_site_refinement_flags_posn
_atom_site_refinement_flags_adp
_atom_site_refinement_flags_occupancy
_atom_site_disorder_assembly
_atom_site_disorder_group
O1 O 0.88868(9) 0.33520(12) 0.97915(8) 0.0668(3) Uani 1 1 d . . . . .
O2 O 0.58807(8) 0.40464(13) 0.73448(9) 0.0698(4) Uani 1 1 d . . . . .
N1 N 0.85635(10) 0.22146(13) 0.70300(9) 0.0508(3) Uani 1 1 d . . . . .
N2 N 0.75274(9) 0.41342(12) 0.84845(8) 0.0456(3) Uani 1 1 d . . . . .
N3 N 0.55619(11) 0.18238(15) 0.50443(11) 0.0652(4) Uani 1 1 d . . . . .
N4 N 0.48039(11) 0.15997(16) 0.43041(11) 0.0675(4) Uani 1 1 d . . . . .
N5 N 0.41081(14) 0.1264(2) 0.36816(14) 0.0988(7) Uani 1 1 d . . . . .
C1 C 0.88576(12) 0.14458(15) 0.79634(11) 0.0512(4) Uani 1 1 d . . . . .
C2 C 0.80014(11) 0.19011(14) 0.84318(10) 0.0450(3) Uani 1 1 d . . . . .
H2A H 0.7849 0.1212 0.8859 0.054 Uiso 1 1 calc R U . . .
C3 C 0.82256(11) 0.31833(14) 0.89953(10) 0.0461(3) Uani 1 1 d . . . . .
C4 C 0.67119(10) 0.35508(15) 0.77454(10) 0.0459(3) Uani 1 1 d . . . . .
C5 C 0.70411(11) 0.21914(14) 0.75437(10) 0.0437(3) Uani 1 1 d . . . . .
H5A H 0.6486 0.1551 0.7502 0.052 Uiso 1 1 calc R U . . .
C6 C 0.74363(11) 0.21328(14) 0.65917(10) 0.0451(3) Uani 1 1 d . . . . .
H6A H 0.7260 0.1275 0.6269 0.054 Uiso 1 1 calc R U . . .
C7 C 0.70294(11) 0.31938(14) 0.58173(10) 0.0442(3) Uani 1 1 d . . . . .
C8 C 0.60963(11) 0.30393(15) 0.50521(10) 0.0465(3) Uani 1 1 d . . . . .
C9 C 0.57088(11) 0.40322(16) 0.43590(11) 0.0535(4) Uani 1 1 d . . . . .
H9A H 0.5084 0.3914 0.3855 0.064 Uiso 1 1 calc R U . . .
C10 C 0.62506(13) 0.51903(17) 0.44185(12) 0.0589(4) Uani 1 1 d . . . . .
H10A H 0.5991 0.5858 0.3958 0.071 Uiso 1 1 calc R U . . .
C11 C 0.71753(14) 0.53542(16) 0.51602(13) 0.0613(4) Uani 1 1 d . . . . .
H11A H 0.7545 0.6133 0.5199 0.074 Uiso 1 1 calc R U . . .
C12 C 0.75610(13) 0.43635(15) 0.58523(11) 0.0542(4) Uani 1 1 d . . . . .
H12A H 0.8190 0.4488 0.6350 0.065 Uiso 1 1 calc R U . . .
C13 C 0.99707(13) 0.1790(2) 0.85649(14) 0.0723(5) Uani 1 1 d . . . . .
H13A H 1.0133 0.1383 0.9215 0.108 Uiso 1 1 calc R U . . .
H13B H 1.0036 0.2724 0.8644 0.108 Uiso 1 1 calc R U . . .
H13C H 1.0444 0.1480 0.8215 0.108 Uiso 1 1 calc R U . . .
C14 C 0.87581(17) -0.00430(18) 0.77907(15) 0.0779(6) Uani 1 1 d . . . . .
H14A H 0.8961 -0.0487 0.8427 0.117 Uiso 1 1 calc R U . . .
H14B H 0.9203 -0.0314 0.7398 0.117 Uiso 1 1 calc R U . . .
H14C H 0.8049 -0.0258 0.7438 0.117 Uiso 1 1 calc R U . . .
C15 C 0.75968(13) 0.55555(15) 0.87858(11) 0.0565(4) Uani 1 1 d D . . . .
C16 C 0.7451(4) 0.5683(3) 0.9810(2) 0.1032(14) Uani 0.792(5) 1 d D U P A 1
H16A H 0.7488 0.6591 0.9998 0.155 Uiso 0.792(5) 1 calc R U P A 1
H16B H 0.7989 0.5204 1.0288 0.155 Uiso 0.792(5) 1 calc R U P A 1
H16C H 0.6783 0.5336 0.9798 0.155 Uiso 0.792(5) 1 calc R U P A 1
C17 C 0.8707(2) 0.6007(3) 0.8823(3) 0.0947(11) Uani 0.792(5) 1 d D U P A 1
H17A H 0.8794 0.6913 0.9016 0.142 Uiso 0.792(5) 1 calc R U P A 1
H17B H 0.8806 0.5900 0.8172 0.142 Uiso 0.792(5) 1 calc R U P A 1
H17C H 0.9210 0.5488 0.9306 0.142 Uiso 0.792(5) 1 calc R U P A 1
C18 C 0.6857(3) 0.6395(3) 0.8014(3) 0.0981(12) Uani 0.792(5) 1 d D U P A 1
H18A H 0.7035 0.7301 0.8151 0.147 Uiso 0.792(5) 1 calc R U P A 1
H18B H 0.6158 0.6247 0.8038 0.147 Uiso 0.792(5) 1 calc R U P A 1
H18C H 0.6903 0.6174 0.7357 0.147 Uiso 0.792(5) 1 calc R U P A 1
C16A C 0.6582(9) 0.5814(11) 0.9139(10) 0.091(4) Uani 0.208(5) 1 d D U P A 2
H16D H 0.6631 0.6663 0.9447 0.136 Uiso 0.208(5) 1 calc R U P A 2
H16E H 0.6534 0.5155 0.9616 0.136 Uiso 0.208(5) 1 calc R U P A 2
H16F H 0.5974 0.5779 0.8566 0.136 Uiso 0.208(5) 1 calc R U P A 2
C17A C 0.8507(9) 0.5958(13) 0.9609(10) 0.114(5) Uani 0.208(5) 1 d D U P A 2
H17D H 0.8433 0.6859 0.9774 0.171 Uiso 0.208(5) 1 calc R U P A 2
H17E H 0.9126 0.5856 0.9404 0.171 Uiso 0.208(5) 1 calc R U P A 2
H17F H 0.8557 0.5421 1.0188 0.171 Uiso 0.208(5) 1 calc R U P A 2
C18A C 0.7460(11) 0.6368(12) 0.7851(8) 0.087(4) Uani 0.208(5) 1 d D U P A 2
H18D H 0.7376 0.7273 0.8001 0.130 Uiso 0.208(5) 1 calc R U P A 2
H18E H 0.6854 0.6075 0.7337 0.130 Uiso 0.208(5) 1 calc R U P A 2
H18F H 0.8064 0.6274 0.7620 0.130 Uiso 0.208(5) 1 calc R U P A 2
H1 H 0.8887(15) 0.195(2) 0.6615(15) 0.078(6) Uiso 1 1 d . . . . .

loop_
_atom_site_aniso_label
_atom_site_aniso_U_11
_atom_site_aniso_U_22
_atom_site_aniso_U_33
_atom_site_aniso_U_23
_atom_site_aniso_U_13
_atom_site_aniso_U_12
O1 0.0692(7) 0.0729(8) 0.0435(6) -0.0071(5) -0.0064(5) 0.0024(6)
O2 0.0482(6) 0.0813(9) 0.0699(7) -0.0087(6) 0.0019(5) 0.0160(6)
N1 0.0497(7) 0.0614(8) 0.0408(6) 0.0035(5) 0.0126(5) 0.0100(6)
N2 0.0484(6) 0.0463(7) 0.0395(6) -0.0024(5) 0.0091(5) 0.0001(5)
N3 0.0572(8) 0.0681(9) 0.0597(8) 0.0165(7) 0.0008(6) -0.0101(7)
N4 0.0540(8) 0.0787(10) 0.0639(9) 0.0182(7) 0.0079(7) -0.0146(7)
N5 0.0756(11) 0.1164(15) 0.0844(12) 0.0251(11) -0.0078(9) -0.0403(11)
C1 0.0546(8) 0.0503(8) 0.0442(7) 0.0027(6) 0.0073(6) 0.0098(6)
C2 0.0505(8) 0.0439(7) 0.0374(7) 0.0053(5) 0.0079(6) -0.0023(6)
C3 0.0483(7) 0.0520(8) 0.0356(7) 0.0007(6) 0.0088(6) -0.0014(6)
C4 0.0419(7) 0.0559(8) 0.0388(7) 0.0006(6) 0.0102(5) 0.0002(6)
C5 0.0441(7) 0.0456(7) 0.0387(7) 0.0005(5) 0.0076(5) -0.0068(6)
C6 0.0520(8) 0.0424(7) 0.0367(7) -0.0023(5) 0.0065(6) 0.0030(6)
C7 0.0504(8) 0.0461(7) 0.0360(6) -0.0005(5) 0.0126(6) 0.0046(6)
C8 0.0450(7) 0.0527(8) 0.0423(7) 0.0040(6) 0.0136(6) 0.0032(6)
C9 0.0441(7) 0.0659(10) 0.0490(8) 0.0111(7) 0.0113(6) 0.0086(7)
C10 0.0629(9) 0.0556(9) 0.0587(9) 0.0167(7) 0.0187(7) 0.0138(7)
C11 0.0726(10) 0.0471(8) 0.0627(10) 0.0055(7) 0.0174(8) -0.0006(7)
C12 0.0620(9) 0.0495(8) 0.0464(8) -0.0010(6) 0.0086(7) -0.0012(7)
C13 0.0519(9) 0.0982(15) 0.0601(10) 0.0037(9) 0.0061(8) 0.0150(9)
C14 0.1036(14) 0.0534(10) 0.0678(11) 0.0012(8) 0.0112(10) 0.0228(10)
C15 0.0758(10) 0.0436(8) 0.0485(8) -0.0036(6) 0.0158(7) -0.0031(7)
C16 0.196(4) 0.0559(14) 0.0806(19) -0.0167(13) 0.076(2) -0.0119(19)
C17 0.096(2) 0.0661(16) 0.122(3) -0.0011(16) 0.0307(18) -0.0299(14)
C18 0.120(3) 0.0557(15) 0.096(2) -0.0043(14) -0.0031(19) 0.0221(18)
C16A 0.114(7) 0.067(5) 0.110(7) -0.018(5) 0.060(6) 0.005(5)
C17A 0.116(7) 0.079(6) 0.123(8) -0.024(6) -0.003(6) 0.003(5)
C18A 0.107(7) 0.056(5) 0.099(6) 0.000(4) 0.034(5) -0.010(5)

loop_
_atom_type_symbol
_atom_type_description
_atom_type_scat_dispersion_real
_atom_type_scat_dispersion_imag
_atom_type_scat_source
C C 0.0033 0.0016 'International Tables Vol C Tables 4.2.6.8 and 6.1.1.4'
H H 0.0000 0.0000 'International Tables Vol C Tables 4.2.6.8 and 6.1.1.4'
N N 0.0061 0.0033 'International Tables Vol C Tables 4.2.6.8 and 6.1.1.4'
O O 0.0106 0.0060 'International Tables Vol C Tables 4.2.6.8 and 6.1.1.4'

loop_
_geom_angle_atom_site_label_1
_geom_angle_atom_site_label_2
_geom_angle_atom_site_label_3
_geom_angle
_geom_angle_site_symmetry_1
_geom_angle_site_symmetry_3
_geom_angle_publ_flag
C6 N1 C1 108.43(12) . . ?
C6 N1 H1 111.5(13) . . ?
C1 N1 H1 111.7(14) . . ?
C3 N2 C4 110.15(12) . . ?
C3 N2 C15 123.53(12) . . ?
C4 N2 C15 125.94(12) . . ?
N4 N3 C8 117.02(13) . . ?
N5 N4 N3 172.21(18) . . ?
N1 C1 C13 109.18(14) . . ?
N1 C1 C14 113.63(13) . . ?
C13 C1 C14 109.86(14) . . ?
N1 C1 C2 99.88(11) . . ?
C13 C1 C2 115.39(13) . . ?
C14 C1 C2 108.71(14) . . ?
C3 C2 C5 104.13(11) . . ?
C3 C2 C1 114.75(12) . . ?
C5 C2 C1 105.76(11) . . ?
C3 C2 H2A 110.6 . . ?
C5 C2 H2A 110.6 . . ?
C1 C2 H2A 110.6 . . ?
O1 C3 N2 124.85(14) . . ?
O1 C3 C2 125.39(13) . . ?
N2 C3 C2 109.71(11) . . ?
O2 C4 N2 125.63(14) . . ?
O2 C4 C5 125.70(13) . . ?
N2 C4 C5 108.66(11) . . ?
C4 C5 C2 104.56(11) . . ?
C4 C5 C6 112.54(11) . . ?
C2 C5 C6 105.15(11) . . ?
C4 C5 H5A 111.4 . . ?
C2 C5 H5A 111.4 . . ?
C6 C5 H5A 111.4 . . ?
N1 C6 C7 111.76(12) . . ?
N1 C6 C5 102.21(10) . . ?
C7 C6 C5 115.74(11) . . ?
N1 C6 H6A 108.9 . . ?
C7 C6 H6A 108.9 . . ?
C5 C6 H6A 108.9 . . ?
C12 C7 C8 117.57(13) . . ?
C12 C7 C6 121.16(13) . . ?
C8 C7 C6 121.27(13) . . ?
C9 C8 C7 121.12(14) . . ?
C9 C8 N3 122.77(13) . . ?
C7 C8 N3 116.09(12) . . ?
C10 C9 C8 119.99(14) . . ?
C10 C9 H9A 120.0 . . ?
C8 C9 H9A 120.0 . . ?
C11 C10 C9 119.68(14) . . ?
C11 C10 H10A 120.2 . . ?
C9 C10 H10A 120.2 . . ?
C10 C11 C12 120.30(16) . . ?
C10 C11 H11A 119.8 . . ?
C12 C11 H11A 119.8 . . ?
C7 C12 C11 121.34(15) . . ?
C7 C12 H12A 119.3 . . ?
C11 C12 H12A 119.3 . . ?
C1 C13 H13A 109.5 . . ?
C1 C13 H13B 109.5 . . ?
H13A C13 H13B 109.5 . . ?
C1 C13 H13C 109.5 . . ?
H13A C13 H13C 109.5 . . ?
H13B C13 H13C 109.5 . . ?
C1 C14 H14A 109.5 . . ?
C1 C14 H14B 109.5 . . ?
H14A C14 H14B 109.5 . . ?
C1 C14 H14C 109.5 . . ?
H14A C14 H14C 109.5 . . ?
H14B C14 H14C 109.5 . . ?
C16 C15 C18 112.8(2) . . ?
C17A C15 N2 117.2(5) . . ?
C16 C15 N2 109.50(15) . . ?
C18 C15 N2 112.14(17) . . ?
C17A C15 C18A 112.5(7) . . ?
N2 C15 C18A 107.9(5) . . ?
C16 C15 C17 109.6(2) . . ?
C18 C15 C17 106.5(2) . . ?
N2 C15 C17 106.06(16) . . ?
C17A C15 C16A 107.7(6) . . ?
N2 C15 C16A 104.8(4) . . ?
C18A C15 C16A 106.0(6) . . ?
C15 C16 H16A 109.5 . . ?
C15 C16 H16B 109.5 . . ?
H16A C16 H16B 109.5 . . ?
C15 C16 H16C 109.5 . . ?
H16A C16 H16C 109.5 . . ?
H16B C16 H16C 109.5 . . ?
C15 C17 H17A 109.5 . . ?
C15 C17 H17B 109.5 . . ?
H17A C17 H17B 109.5 . . ?
C15 C17 H17C 109.5 . . ?
H17A C17 H17C 109.5 . . ?
H17B C17 H17C 109.5 . . ?
C15 C18 H18A 109.5 . . ?
C15 C18 H18B 109.5 . . ?
H18A C18 H18B 109.5 . . ?
C15 C18 H18C 109.5 . . ?
H18A C18 H18C 109.5 . . ?
H18B C18 H18C 109.5 . . ?
C15 C16A H16D 109.5 . . ?
C15 C16A H16E 109.5 . . ?
H16D C16A H16E 109.5 . . ?
C15 C16A H16F 109.5 . . ?
H16D C16A H16F 109.5 . . ?
H16E C16A H16F 109.5 . . ?
C15 C17A H17D 109.5 . . ?
C15 C17A H17E 109.5 . . ?
H17D C17A H17E 109.5 . . ?
C15 C17A H17F 109.5 . . ?
H17D C17A H17F 109.5 . . ?
H17E C17A H17F 109.5 . . ?
C15 C18A H18D 109.5 . . ?
C15 C18A H18E 109.5 . . ?
H18D C18A H18E 109.5 . . ?
C15 C18A H18F 109.5 . . ?
H18D C18A H18F 109.5 . . ?
H18E C18A H18F 109.5 . . ?

loop_
_geom_bond_atom_site_label_1
_geom_bond_atom_site_label_2
_geom_bond_distance
_geom_bond_site_symmetry_2
_geom_bond_publ_flag
O1 C3 1.2115(17) . ?
O2 C4 1.2027(17) . ?
N1 C6 1.4586(18) . ?
N1 C1 1.4685(19) . ?
N1 H1 0.86(2) . ?
N2 C3 1.3907(18) . ?
N2 C4 1.3964(17) . ?
N2 C15 1.5045(19) . ?
N3 N4 1.2384(19) . ?
N3 C8 1.431(2) . ?
N4 N5 1.125(2) . ?
C1 C13 1.524(2) . ?
C1 C14 1.537(2) . ?
C1 C2 1.549(2) . ?
C2 C3 1.509(2) . ?
C2 C5 1.5304(18) . ?
C2 H2A 0.9800 . ?
C4 C5 1.507(2) . ?
C5 C6 1.5656(19) . ?
C5 H5A 0.9800 . ?
C6 C7 1.5117(19) . ?
C6 H6A 0.9800 . ?
C7 C12 1.384(2) . ?
C7 C8 1.3948(19) . ?
C8 C9 1.390(2) . ?
C9 C10 1.377(2) . ?
C9 H9A 0.9300 . ?
C10 C11 1.372(2) . ?
C10 H10A 0.9300 . ?
C11 C12 1.387(2) . ?
C11 H11A 0.9300 . ?
C12 H12A 0.9300 . ?
C13 H13A 0.9600 . ?
C13 H13B 0.9600 . ?
C13 H13C 0.9600 . ?
C14 H14A 0.9600 . ?
C14 H14B 0.9600 . ?
C14 H14C 0.9600 . ?
C15 C17A 1.467(9) . ?
C15 C16 1.499(3) . ?
C15 C18 1.500(3) . ?
C15 C18A 1.507(9) . ?
C15 C17 1.546(3) . ?
C15 C16A 1.599(8) . ?
C16 H16A 0.9600 . ?
C16 H16B 0.9600 . ?
C16 H16C 0.9600 . ?
C17 H17A 0.9600 . ?
C17 H17B 0.9600 . ?
C17 H17C 0.9600 . ?
C18 H18A 0.9600 . ?
C18 H18B 0.9600 . ?
C18 H18C 0.9600 . ?
C16A H16D 0.9600 . ?
C16A H16E 0.9600 . ?
C16A H16F 0.9600 . ?
C17A H17D 0.9600 . ?
C17A H17E 0.9600 . ?
C17A H17F 0.9600 . ?
C18A H18D 0.9600 . ?
C18A H18E 0.9600 . ?
C18A H18F 0.9600 . ?

loop_
_geom_hbond_atom_site_label_D
_geom_hbond_atom_site_label_H
_geom_hbond_atom_site_label_A
_geom_hbond_distance_DH
_geom_hbond_distance_HA
_geom_hbond_distance_DA
_geom_hbond_angle_DHA
_geom_hbond_site_symmetry_A
C16 H16B O1 0.96 2.45 3.066(4) 122.0 .
C17 H17C O1 0.96 2.36 3.003(3) 124.0 .
C16A H16E N3 0.96 2.57 3.423(11) 148.6 4_566
C16A H16F O2 0.96 2.43 2.998(12) 117.6 .
C18A H18E O2 0.96 2.45 3.119(12) 126.6 .
N1 H1 O1 0.86(2) 2.56(2) 3.3187(18) 148.3(17) 4_565

loop_
_geom_torsion_atom_site_label_1
_geom_torsion_atom_site_label_2
_geom_torsion_atom_site_label_3
_geom_torsion_atom_site_label_4
_geom_torsion
_geom_torsion_site_symmetry_1
_geom_torsion_site_symmetry_2
_geom_torsion_site_symmetry_3
_geom_torsion_site_symmetry_4
_geom_torsion_publ_flag
C6 N1 C1 C13 -165.82(13) . . . . ?
C6 N1 C1 C14 71.17(17) . . . . ?
C6 N1 C1 C2 -44.40(14) . . . . ?
N1 C1 C2 C3 -82.65(14) . . . . ?
C13 C1 C2 C3 34.21(18) . . . . ?
C14 C1 C2 C3 158.10(13) . . . . ?
N1 C1 C2 C5 31.52(14) . . . . ?
C13 C1 C2 C5 148.38(14) . . . . ?
C14 C1 C2 C5 -87.73(14) . . . . ?
C4 N2 C3 O1 -164.66(14) . . . . ?
C15 N2 C3 O1 8.7(2) . . . . ?
C4 N2 C3 C2 12.78(15) . . . . ?
C15 N2 C3 C2 -173.88(12) . . . . ?
C5 C2 C3 O1 174.64(14) . . . . ?
C1 C2 C3 O1 -70.24(19) . . . . ?
C5 C2 C3 N2 -2.78(15) . . . . ?
C1 C2 C3 N2 112.34(13) . . . . ?
C3 N2 C4 O2 161.60(15) . . . . ?
C15 N2 C4 O2 -11.5(2) . . . . ?
C3 N2 C4 C5 -17.63(15) . . . . ?
C15 N2 C4 C5 169.22(12) . . . . ?
O2 C4 C5 C2 -164.16(14) . . . . ?
N2 C4 C5 C2 15.07(14) . . . . ?
O2 C4 C5 C6 82.25(18) . . . . ?
N2 C4 C5 C6 -98.52(13) . . . . ?
C3 C2 C5 C4 -7.22(14) . . . . ?
C1 C2 C5 C4 -128.53(12) . . . . ?
C3 C2 C5 C6 111.51(12) . . . . ?
C1 C2 C5 C6 -9.80(14) . . . . ?
C1 N1 C6 C7 163.00(11) . . . . ?
C1 N1 C6 C5 38.61(14) . . . . ?
C4 C5 C6 N1 97.22(13) . . . . ?
C2 C5 C6 N1 -16.01(14) . . . . ?
C4 C5 C6 C7 -24.48(16) . . . . ?
C2 C5 C6 C7 -137.71(12) . . . . ?
N1 C6 C7 C12 -25.56(18) . . . . ?
C5 C6 C7 C12 90.88(16) . . . . ?
N1 C6 C7 C8 155.55(13) . . . . ?
C5 C6 C7 C8 -88.01(16) . . . . ?
C12 C7 C8 C9 -0.8(2) . . . . ?
C6 C7 C8 C9 178.08(13) . . . . ?
C12 C7 C8 N3 -179.40(14) . . . . ?
C6 C7 C8 N3 -0.47(19) . . . . ?
N4 N3 C8 C9 10.2(2) . . . . ?
N4 N3 C8 C7 -171.29(15) . . . . ?
C7 C8 C9 C10 0.3(2) . . . . ?
N3 C8 C9 C10 178.72(15) . . . . ?
C8 C9 C10 C11 0.4(2) . . . . ?
C9 C10 C11 C12 -0.5(2) . . . . ?
C8 C7 C12 C11 0.8(2) . . . . ?
C6 C7 C12 C11 -178.15(14) . . . . ?
C10 C11 C12 C7 -0.1(3) . . . . ?
C3 N2 C15 C17A 5.5(8) . . . . ?
C4 N2 C15 C17A 177.8(8) . . . . ?
C3 N2 C15 C16 -63.3(3) . . . . ?
C4 N2 C15 C16 109.0(2) . . . . ?
C3 N2 C15 C18 170.7(2) . . . . ?
C4 N2 C15 C18 -17.0(3) . . . . ?
C3 N2 C15 C18A 133.7(6) . . . . ?
C4 N2 C15 C18A -54.1(6) . . . . ?
C3 N2 C15 C17 54.9(2) . . . . ?
C4 N2 C15 C17 -132.86(19) . . . . ?
C3 N2 C15 C16A -113.7(6) . . . . ?
C4 N2 C15 C16A 58.6(6) . . . . ?
